data_8105775
loop_
_publ_author_name
'Liu, Zheng-Jun'
'Chen, Xiao-Miao'
'Cheng, Jing-Song'
'Deng, Tao-Li'
'Qin, Lan'

_publ_section_title
;
 Crystal structure of
 poly-[(\m2(carboxylatomethyl)((3-nitrophenyl)sulfonyl)amido-\k3 N:
 O:O&#x2032;)(\m2-4,4&#x2032;-bipyridine-\k2 N:N&#x2032;)copper(II)],
 C18H14CuN4O6S
;
_journal_issue 3
_journal_name_full 'Zeitschrift f\"ur Kristallographie - New Crystal Structures'
_journal_page_first 547
_journal_page_last 548
_journal_paper_doi 10.1515/ncrs-2018-0550
_journal_volume 234
_journal_year 2019
_chemical_formula_moiety 'C18 H14 Cu N4 O6 S'
_chemical_formula_sum 'C18 H14 Cu N4 O6 S'
_chemical_formula_weight 477.93
_space_group_crystal_system trigonal
_space_group_IT_number 148
_space_group_name_Hall '-R 3'
_space_group_name_H-M_alt 'R -3 :H'
_atom_sites_solution_hydrogens geom
_atom_sites_solution_primary dual
_cell_angle_alpha 90
_cell_angle_beta 90
_cell_angle_gamma 120
_cell_formula_units_Z 18
_cell_length_a 31.125(3)
_cell_length_b 31.125(3)
_cell_length_c 10.133(2)
_cell_measurement_reflns_used 5074
_cell_measurement_temperature 296(2)
_cell_measurement_theta_max 27.805
_cell_measurement_theta_min 2.267
_cell_volume 8501(2)
_computing_cell_refinement 'SAINT v7.60A (Bruker, 2009)'
_computing_data_reduction 'SAINT v7.60A (Bruker, 2009)'
_computing_molecular_graphics 'Olex2 (Dolomanov et al., 2009) [17]'
_computing_publication_material 'Olex2 (Dolomanov et al., 2009) [17]'
_computing_structure_refinement 'ShelXL (Sheldrick, 2015) [16]'
_computing_structure_solution 'ShelXT (Sheldrick, 2015) [15]'
_diffrn_ambient_temperature 296.15
_diffrn_measured_fraction_theta_full 1.000
_diffrn_measured_fraction_theta_max 0.994
_diffrn_measurement_device_type 'CCD area detector'
_diffrn_measurement_method 'phi and omega scans'
_diffrn_radiation_monochromator graphite
_diffrn_radiation_type MoK\a
_diffrn_radiation_wavelength 0.71073
_diffrn_reflns_av_R_equivalents 0.0325
_diffrn_reflns_av_unetI/netI 0.0325
_diffrn_reflns_Laue_measured_fraction_full 1.000
_diffrn_reflns_Laue_measured_fraction_max 0.994
_diffrn_reflns_limit_h_max 31
_diffrn_reflns_limit_h_min -41
_diffrn_reflns_limit_k_max 41
_diffrn_reflns_limit_k_min -40
_diffrn_reflns_limit_l_max 13
_diffrn_reflns_limit_l_min -13
_diffrn_reflns_number 18075
_diffrn_reflns_point_group_measured_fraction_full 1.000
_diffrn_reflns_point_group_measured_fraction_max 0.994
_diffrn_reflns_theta_full 25.242
_diffrn_reflns_theta_max 28.380
_diffrn_reflns_theta_min 1.308
_exptl_absorpt_coefficient_mu 1.313
_exptl_absorpt_correction_T_max 0.8073
_exptl_absorpt_correction_T_min 0.7692
_exptl_absorpt_correction_type multi-scan
_exptl_absorpt_process_details SADABS
_exptl_crystal_colour blue
_exptl_crystal_colour_primary blue
_exptl_crystal_density_diffrn 1.680
_exptl_crystal_description block
_exptl_crystal_F_000 4374
_exptl_crystal_size_max 0.26
_exptl_crystal_size_mid 0.22
_exptl_crystal_size_min 0.21
_refine_diff_density_max 0.377
_refine_diff_density_min -0.431
_refine_diff_density_rms 0.063
_refine_ls_extinction_coef .
_refine_ls_extinction_method none
_refine_ls_goodness_of_fit_ref 1.043
_refine_ls_hydrogen_treatment constr
_refine_ls_matrix_type full
_refine_ls_number_parameters 271
_refine_ls_number_reflns 4720
_refine_ls_number_restraints 0
_refine_ls_restrained_S_all 1.043
_refine_ls_R_factor_all 0.0494
_refine_ls_R_factor_gt 0.0346
_refine_ls_shift/su_max 0.001
_refine_ls_shift/su_mean 0.000
_refine_ls_structure_factor_coef Fsqd
_refine_ls_weighting_details 'w=1/[\s^2^(Fo^2^)+(0.0408P)^2^+11.1143P] where P=(Fo^2^+2Fc^2^)/3'
_refine_ls_weighting_scheme calc
_refine_ls_wR_factor_gt 0.0839
_refine_ls_wR_factor_ref 0.0900
_reflns_Friedel_coverage 0.000
_reflns_Friedel_fraction_full .
_reflns_Friedel_fraction_max .
_reflns_number_gt 3698
_reflns_number_total 4720
_reflns_threshold_expression 'I > 2\s(I)'
_cod_data_source_file suppl_ncrs-2018-0550_suppl.cif
_cod_data_source_block 111
_cod_original_cell_volume 8501(3)
_cod_original_sg_symbol_H-M 'R -3'
_cod_database_code 8105775
_shelx_space_group_comment
;
The symmetry employed for this shelxl refinement is uniquely defined
by the following loop, which should always be used as a source of
symmetry information in preference to the above space-group names.
They are only intended as comments.
;
_shelx_estimated_absorpt_t_max 0.770
_shelx_estimated_absorpt_t_min 0.726
_olex2_refinement_description
;
1. Fixed Uiso
 At 1.2 times of:
  All C(H) groups, All C(H,H) groups
2.a Secondary CH2 refined with riding coordinates:
 C2(H2A,H2B)
2.b Aromatic/amide H refined with riding coordinates:
 C4(H4), C6(H6), C7(H7), C8(H8), C9(H9), C10(H10), C12(H12), C13(H13),
 C15(H15), C16(H16), C17(H17), C18(H18)
;

loop_
_space_group_symop_operation_xyz
'x, y, z'
'-y, x-y, z'
'-x+y, -x, z'
'x+2/3, y+1/3, z+1/3'
'-y+2/3, x-y+1/3, z+1/3'
'-x+y+2/3, -x+1/3, z+1/3'
'x+1/3, y+2/3, z+2/3'
'-y+1/3, x-y+2/3, z+2/3'
'-x+y+1/3, -x+2/3, z+2/3'
'-x, -y, -z'
'y, -x+y, -z'
'x-y, x, -z'
'-x+2/3, -y+1/3, -z+1/3'
'y+2/3, -x+y+1/3, -z+1/3'
'x-y+2/3, x+1/3, -z+1/3'
'-x+1/3, -y+2/3, -z+2/3'
'y+1/3, -x+y+2/3, -z+2/3'
'x-y+1/3, x+2/3, -z+2/3'

loop_
_atom_site_label
_atom_site_type_symbol
_atom_site_fract_x
_atom_site_fract_y
_atom_site_fract_z
_atom_site_U_iso_or_equiv
_atom_site_adp_type
_atom_site_occupancy
_atom_site_site_symmetry_order
_atom_site_calc_flag
_atom_site_refinement_flags_posn
_atom_site_refinement_flags_adp
_atom_site_refinement_flags_occupancy
_atom_site_disorder_assembly
_atom_site_disorder_group
Cu1 Cu 0.91869(2) 0.61493(2) 0.69823(2) 0.02795(9) Uani 1 1 d . . . . .
S1 S 0.81264(2) 0.54406(2) 0.84485(5) 0.02849(13) Uani 1 1 d . . . . .
O1 O 0.96602(5) 0.62350(6) 0.83687(16) 0.0390(4) Uani 1 1 d . . . . .
O2 O 0.97650(5) 0.59615(6) 1.02793(14) 0.0314(3) Uani 1 1 d . . . . .
O3 O 0.79534(6) 0.51970(6) 0.97045(16) 0.0429(4) Uani 1 1 d . . . . .
O4 O 0.79736(6) 0.57902(6) 0.80803(19) 0.0448(4) Uani 1 1 d . . . . .
O5 O 0.69391(9) 0.50036(9) 0.4349(2) 0.0736(7) Uani 1 1 d . . . . .
O6 O 0.65803(7) 0.42132(8) 0.4113(2) 0.0671(6) Uani 1 1 d . . . . .
N1 N 0.87009(6) 0.56722(7) 0.83157(17) 0.0304(4) Uani 1 1 d . . . . .
N2 N 0.68978(8) 0.46048(9) 0.4591(2) 0.0477(5) Uani 1 1 d . . . . .
N3 N 0.70273(7) 0.60979(7) 0.08981(18) 0.0323(4) Uani 1 1 d . . . . .
N4 N 0.87125(6) 0.60984(7) 0.55560(17) 0.0290(4) Uani 1 1 d . . . . .
C1 C 0.94988(7) 0.59577(7) 0.9350(2) 0.0249(4) Uani 1 1 d . . . . .
C2 C 0.89581(8) 0.55827(10) 0.9397(2) 0.0418(6) Uani 1 1 d . . . . .
H2A H 0.891207 0.525165 0.932007 0.050 Uiso 1 1 calc R . . . .
H2B H 0.882030 0.560559 1.023520 0.050 Uiso 1 1 calc R . . . .
C3 C 0.78311(7) 0.49621(8) 0.7256(2) 0.0283(4) Uani 1 1 d . . . . .
C4 C 0.75084(8) 0.49837(8) 0.6359(2) 0.0309(5) Uani 1 1 d . . . . .
H4 H 0.746849 0.526017 0.631302 0.037 Uiso 1 1 calc R . . . .
C5 C 0.72479(8) 0.45846(9) 0.5534(2) 0.0357(5) Uani 1 1 d . . . . .
C6 C 0.73014(10) 0.41752(10) 0.5557(3) 0.0493(7) Uani 1 1 d . . . . .
H6 H 0.711802 0.390965 0.499173 0.059 Uiso 1 1 calc R . . . .
C7 C 0.76320(12) 0.41652(11) 0.6432(3) 0.0606(8) Uani 1 1 d . . . . .
H7 H 0.767870 0.389257 0.645065 0.073 Uiso 1 1 calc R . . . .
C8 C 0.78947(10) 0.45543(10) 0.7281(3) 0.0469(6) Uani 1 1 d . . . . .
H8 H 0.811648 0.454278 0.787455 0.056 Uiso 1 1 calc R . . . .
C9 C 0.70693(9) 0.62805(9) 0.2118(2) 0.0414(6) Uani 1 1 d . . . . .
H9 H 0.686819 0.641029 0.235410 0.050 Uiso 1 1 calc R . . . .
C10 C 0.73959(9) 0.62848(9) 0.3036(2) 0.0414(6) Uani 1 1 d . . . . .
H10 H 0.741259 0.641502 0.387320 0.050 Uiso 1 1 calc R . . . .
C11 C 0.77000(8) 0.60947(8) 0.2712(2) 0.0290(4) Uani 1 1 d . . . . .
C12 C 0.76639(9) 0.59151(10) 0.1445(2) 0.0409(6) Uani 1 1 d . . . . .
H12 H 0.786451 0.578839 0.117742 0.049 Uiso 1 1 calc R . . . .
C13 C 0.73267(9) 0.59261(10) 0.0584(2) 0.0417(6) Uani 1 1 d . . . . .
H13 H 0.730846 0.580599 -0.026714 0.050 Uiso 1 1 calc R . . . .
C14 C 0.80483(8) 0.60855(8) 0.3679(2) 0.0293(4) Uani 1 1 d . . . . .
C15 C 0.82601(9) 0.64540(9) 0.4625(2) 0.0357(5) Uani 1 1 d . . . . .
H15 H 0.818141 0.670546 0.465005 0.043 Uiso 1 1 calc R . . . .
C16 C 0.85852(9) 0.64486(9) 0.5522(2) 0.0348(5) Uani 1 1 d . . . . .
H16 H 0.872513 0.670269 0.614122 0.042 Uiso 1 1 calc R . . . .
C17 C 0.85045(8) 0.57388(8) 0.4650(2) 0.0340(5) Uani 1 1 d . . . . .
H17 H 0.858334 0.548737 0.466386 0.041 Uiso 1 1 calc R . . . .
C18 C 0.81814(8) 0.57204(8) 0.3702(2) 0.0351(5) Uani 1 1 d . . . . .
H18 H 0.805266 0.546653 0.307999 0.042 Uiso 1 1 calc R . . . .

loop_
_atom_site_aniso_label
_atom_site_aniso_U_11
_atom_site_aniso_U_22
_atom_site_aniso_U_33
_atom_site_aniso_U_23
_atom_site_aniso_U_13
_atom_site_aniso_U_12
Cu1 0.02322(14) 0.02907(15) 0.02893(15) 0.00426(10) -0.00198(10) 0.01109(11)
S1 0.0207(2) 0.0287(3) 0.0318(3) -0.0066(2) 0.00077(19) 0.0091(2)
O1 0.0227(8) 0.0410(9) 0.0403(9) 0.0148(7) -0.0046(7) 0.0063(7)
O2 0.0258(7) 0.0401(9) 0.0259(8) -0.0015(6) -0.0043(6) 0.0148(7)
O3 0.0297(8) 0.0507(10) 0.0337(9) -0.0034(7) 0.0090(7) 0.0091(8)
O4 0.0378(9) 0.0361(9) 0.0656(12) -0.0156(8) -0.0085(8) 0.0223(8)
O5 0.0671(14) 0.0698(15) 0.0810(16) 0.0074(12) -0.0312(12) 0.0321(12)
O6 0.0459(11) 0.0723(14) 0.0538(12) -0.0110(10) -0.0219(10) 0.0076(10)
N1 0.0189(8) 0.0362(10) 0.0265(9) 0.0048(7) -0.0009(7) 0.0067(7)
N2 0.0340(11) 0.0593(15) 0.0374(12) 0.0016(10) -0.0067(9) 0.0140(11)
N3 0.0264(9) 0.0360(10) 0.0324(10) -0.0037(8) -0.0052(7) 0.0140(8)
N4 0.0282(9) 0.0328(10) 0.0276(9) -0.0008(7) -0.0032(7) 0.0166(8)
C1 0.0241(10) 0.0247(10) 0.0270(10) -0.0043(8) -0.0003(8) 0.0130(8)
C2 0.0255(11) 0.0486(14) 0.0348(13) 0.0146(11) -0.0018(9) 0.0061(11)
C3 0.0228(10) 0.0286(10) 0.0313(11) -0.0037(8) -0.0009(8) 0.0111(9)
C4 0.0268(11) 0.0310(11) 0.0339(12) -0.0032(9) -0.0018(9) 0.0138(9)
C5 0.0269(11) 0.0422(13) 0.0316(12) -0.0029(10) -0.0042(9) 0.0124(10)
C6 0.0549(16) 0.0383(14) 0.0500(16) -0.0177(12) -0.0132(13) 0.0197(13)
C7 0.078(2) 0.0424(15) 0.074(2) -0.0226(14) -0.0273(17) 0.0397(16)
C8 0.0526(16) 0.0454(15) 0.0527(16) -0.0119(12) -0.0206(13) 0.0320(13)
C9 0.0446(14) 0.0493(14) 0.0448(14) -0.0165(11) -0.0140(11) 0.0343(12)
C10 0.0480(14) 0.0528(15) 0.0364(13) -0.0207(11) -0.0155(11) 0.0348(13)
C11 0.0286(11) 0.0300(11) 0.0306(11) -0.0045(9) -0.0041(8) 0.0162(9)
C12 0.0391(13) 0.0662(17) 0.0321(12) -0.0122(11) -0.0050(10) 0.0373(13)
C13 0.0362(13) 0.0682(17) 0.0254(11) -0.0107(11) -0.0050(9) 0.0296(13)
C14 0.0312(11) 0.0327(11) 0.0268(11) -0.0035(8) -0.0038(8) 0.0180(9)
C15 0.0428(13) 0.0354(12) 0.0377(13) -0.0095(10) -0.0116(10) 0.0262(11)
C16 0.0383(12) 0.0386(12) 0.0323(12) -0.0117(9) -0.0101(9) 0.0226(11)
C17 0.0367(12) 0.0311(11) 0.0420(13) -0.0047(9) -0.0065(10) 0.0226(10)
C18 0.0373(12) 0.0345(12) 0.0379(13) -0.0124(10) -0.0102(10) 0.0211(10)

loop_
_atom_type_symbol
_atom_type_description
_atom_type_scat_dispersion_real
_atom_type_scat_dispersion_imag
_atom_type_scat_source
C C 0.0033 0.0016 'International Tables Vol C Tables 4.2.6.8 and 6.1.1.4'
H H 0.0000 0.0000 'International Tables Vol C Tables 4.2.6.8 and 6.1.1.4'
Cu Cu 0.3201 1.2651 'International Tables Vol C Tables 4.2.6.8 and 6.1.1.4'
N N 0.0061 0.0033 'International Tables Vol C Tables 4.2.6.8 and 6.1.1.4'
O O 0.0106 0.0060 'International Tables Vol C Tables 4.2.6.8 and 6.1.1.4'
S S 0.1246 0.1234 'International Tables Vol C Tables 4.2.6.8 and 6.1.1.4'

loop_
_geom_angle_atom_site_label_1
_geom_angle_atom_site_label_2
_geom_angle_atom_site_label_3
_geom_angle
_geom_angle_site_symmetry_1
_geom_angle_site_symmetry_3
O1 Cu1 O2 85.98(6) . 9_664
O1 Cu1 N1 81.70(7) . .
O1 Cu1 N3 91.44(8) . 17
O1 Cu1 N4 177.09(7) . .
O2 Cu1 N3 122.25(7) 9_664 17
N1 Cu1 O2 128.98(7) . 9_664
N1 Cu1 N3 107.44(8) . 17
N4 Cu1 O2 91.12(7) . 9_664
N4 Cu1 N1 99.92(7) . .
N4 Cu1 N3 90.38(7) . 17
O3 S1 N1 111.02(10) . .
O3 S1 C3 105.01(10) . .
O4 S1 O3 116.71(11) . .
O4 S1 N1 111.32(10) . .
O4 S1 C3 103.29(10) . .
N1 S1 C3 108.72(10) . .
C1 O1 Cu1 117.62(13) . .
C1 O2 Cu1 124.75(14) . 5_655
S1 N1 Cu1 131.32(11) . .
C2 N1 Cu1 111.18(13) . .
C2 N1 S1 117.13(14) . .
O5 N2 O6 124.2(2) . .
O5 N2 C5 118.3(2) . .
O6 N2 C5 117.4(2) . .
C9 N3 Cu1 123.13(15) . 18_545
C13 N3 Cu1 116.83(15) . 18_545
C13 N3 C9 117.0(2) . .
C16 N4 Cu1 117.40(14) . .
C16 N4 C17 116.65(18) . .
C17 N4 Cu1 125.94(15) . .
O1 C1 O2 123.97(19) . .
O1 C1 C2 118.25(18) . .
O2 C1 C2 117.73(19) . .
N1 C2 C1 109.69(18) . .
C4 C3 S1 119.42(17) . .
C8 C3 S1 120.49(17) . .
C8 C3 C4 119.9(2) . .
C5 C4 C3 118.1(2) . .
C4 C5 N2 118.0(2) . .
C6 C5 N2 119.2(2) . .
C6 C5 C4 122.7(2) . .
C5 C6 C7 118.4(2) . .
C6 C7 C8 120.5(3) . .
C7 C8 C3 120.3(2) . .
N3 C9 C10 123.0(2) . .
C9 C10 C11 119.8(2) . .
C10 C11 C14 121.2(2) . .
C12 C11 C10 117.3(2) . .
C12 C11 C14 121.47(19) . .
C13 C12 C11 119.1(2) . .
N3 C13 C12 123.8(2) . .
C15 C14 C11 119.70(19) . .
C15 C14 C18 116.95(19) . .
C18 C14 C11 123.35(19) . .
C16 C15 C14 120.0(2) . .
N4 C16 C15 123.5(2) . .
N4 C17 C18 123.6(2) . .
C17 C18 C14 119.3(2) . .

loop_
_geom_bond_atom_site_label_1
_geom_bond_atom_site_label_2
_geom_bond_distance
_geom_bond_site_symmetry_2
Cu1 O1 1.9549(15) .
Cu1 O2 2.0309(14) 9_664
Cu1 N1 2.0181(17) .
Cu1 N3 2.1705(18) 17
Cu1 N4 2.0150(17) .
S1 O3 1.4409(17) .
S1 O4 1.4375(17) .
S1 N1 1.5643(18) .
S1 C3 1.776(2) .
O1 C1 1.246(2) .
O2 C1 1.251(2) .
O5 N2 1.207(3) .
O6 N2 1.222(3) .
N1 C2 1.463(3) .
N2 C5 1.474(3) .
N3 C9 1.340(3) .
N3 C13 1.324(3) .
N4 C16 1.333(3) .
N4 C17 1.338(3) .
C1 C2 1.494(3) .
C3 C4 1.381(3) .
C3 C8 1.379(3) .
C4 C5 1.375(3) .
C5 C6 1.365(4) .
C6 C7 1.370(4) .
C7 C8 1.373(4) .
C9 C10 1.373(3) .
C10 C11 1.384(3) .
C11 C12 1.382(3) .
C11 C14 1.472(3) .
C12 C13 1.379(3) .
C14 C15 1.383(3) .
C14 C18 1.391(3) .
C15 C16 1.367(3) .
C17 C18 1.371(3) .
